data_1514542
loop_
_publ_author_name
'Harrold, Nicole D.'
'Hillhouse, Gregory L.'

_publ_section_title
;
 Strongly bent nickel imides supported by a chelating bis(N-heterocyclic
 carbene) ligand
;
_journal_issue 10
_journal_name_full 'Chemical Science'
_journal_page_first 4011
_journal_paper_doi 10.1039/c3sc51517f
_journal_volume 4
_journal_year 2013
_chemical_formula_sum 'C27 H44 N4 Ni'
_chemical_formula_weight 483.37
_chemical_name_systematic
;
?
;
_space_group_IT_number 43
_symmetry_cell_setting orthorhombic
_symmetry_space_group_name_Hall 'F 2 -2d'
_symmetry_space_group_name_H-M 'F d d 2'
_atom_sites_solution_hydrogens geom
_atom_sites_solution_primary direct
_atom_sites_solution_secondary difmap
_audit_creation_method SHELXL-97
_cell_angle_alpha 90.00
_cell_angle_beta 90.00
_cell_angle_gamma 90.00
_cell_formula_units_Z 16
_cell_length_a 17.8294(19)
_cell_length_b 42.047(5)
_cell_length_c 17.6823(19)
_cell_measurement_reflns_used 20306
_cell_measurement_temperature 100(2)
_cell_volume 13256(3)
_computing_cell_refinement 'Bruker XSCANS'
_computing_data_collection 'Bruker XSCANS'
_computing_data_reduction 'Bruker SHELXTL'
_computing_molecular_graphics 'Bruker SHELXTL'
_computing_publication_material 'Bruker SHELXTL'
_computing_structure_refinement 'SHELXL-97 (Sheldrick, 1997)'
_computing_structure_solution 'SHELXS-97 (Sheldrick, 1990)'
_diffrn_ambient_temperature 100(2)
_diffrn_measured_fraction_theta_full 0.971
_diffrn_measured_fraction_theta_max 0.971
_diffrn_measurement_device_type 'Bruker P4'
_diffrn_measurement_method '\w scans'
_diffrn_radiation_monochromator graphite
_diffrn_radiation_source 'fine-focus sealed tube'
_diffrn_radiation_type MoK\a
_diffrn_radiation_wavelength 0.71073
_diffrn_reflns_av_R_equivalents 0.0847
_diffrn_reflns_av_sigmaI/netI 0.0706
_diffrn_reflns_limit_h_max 17
_diffrn_reflns_limit_h_min -23
_diffrn_reflns_limit_k_max 51
_diffrn_reflns_limit_k_min -56
_diffrn_reflns_limit_l_max 23
_diffrn_reflns_limit_l_min -23
_diffrn_reflns_number 20306
_diffrn_reflns_theta_full 28.28
_diffrn_reflns_theta_max 28.28
_diffrn_reflns_theta_min 2.18
_diffrn_standards_number 0
_exptl_absorpt_coefficient_mu 0.602
_exptl_absorpt_correction_T_max 0.9750
_exptl_absorpt_correction_T_min 0.9568
_exptl_absorpt_correction_type psi-scan
_exptl_absorpt_process_details 'Norton et. al'
_exptl_crystal_colour red
_exptl_crystal_density_diffrn 0.969
_exptl_crystal_density_method 'not measured'
_exptl_crystal_description block
_exptl_crystal_F_000 3487
_exptl_crystal_size_max 0.07
_exptl_crystal_size_mid 0.05
_exptl_crystal_size_min 0.04
_refine_diff_density_max 0.713
_refine_diff_density_min -0.535
_refine_diff_density_rms 0.097
_refine_ls_abs_structure_details 'Flack H D (1983), Acta Cryst. A39, 876-881'
_refine_ls_abs_structure_Flack 0.967(16)
_refine_ls_extinction_method none
_refine_ls_goodness_of_fit_ref 1.059
_refine_ls_hydrogen_treatment constr
_refine_ls_matrix_type full
_refine_ls_number_parameters 290
_refine_ls_number_reflns 7756
_refine_ls_number_restraints 1
_refine_ls_restrained_S_all 1.059
_refine_ls_R_factor_all 0.0658
_refine_ls_R_factor_gt 0.0632
_refine_ls_shift/su_max 0.022
_refine_ls_shift/su_mean 0.001
_refine_ls_structure_factor_coef Fsqd
_refine_ls_weighting_details 'calc w=1/[\s^2^(Fo^2^)+(0.1243P)^2^+0.0000P] where P=(Fo^2^+2Fc^2^)/3'
_refine_ls_weighting_scheme calc
_refine_ls_wR_factor_gt 0.1719
_refine_ls_wR_factor_ref 0.1748
_reflns_number_gt 7159
_reflns_number_total 7756
_reflns_threshold_expression >2sigma(I)
_cod_data_source_file c3sc51517f.txt
_cod_data_source_block (TMTBM)Ni(cod)
_cod_depositor_comments
;
The following automatic conversions were performed:

'_symmetry_cell_setting' value 'Orthorhombic' changed to
'orthorhombic' according to
/usr/data/users/saulius/automatic-downloads/retrospective/RSC/lib/dictionaries/cif_core.dic
dictionary named 'cif_core.dic' version 2.4.2 from
2011-04-26.

'_exptl_absorpt_correction_type' value 'psi scan'
changed to 'psi-scan' according to
/usr/data/users/saulius/automatic-downloads/retrospective/RSC/lib/dictionaries/cif_core.dic
dictionary named 'cif_core.dic' version 2.4.2 from 2011-04-26.

Automatic conversion script
Id: cif_fix_values 2281 2013-09-26 08:29:07Z andrius 
;
_cod_original_sg_symbol_H-M Fdd2
_cod_database_code 1514542

loop_
_symmetry_equiv_pos_as_xyz
'x, y, z'
'-x, -y, z'
'-x+1/4, y+1/4, z+1/4'
'x+3/4, -y+3/4, z+1/4'
'x, y+1/2, z+1/2'
'-x, -y+1/2, z+1/2'
'-x+1/4, y+3/4, z+3/4'
'x+3/4, -y+5/4, z+3/4'
'x+1/2, y, z+1/2'
'-x+1/2, -y, z+1/2'
'-x+3/4, y+1/4, z+3/4'
'x+5/4, -y+3/4, z+3/4'
'x+1/2, y+1/2, z'
'-x+1/2, -y+1/2, z'
'-x+3/4, y+3/4, z+1/4'
'x+5/4, -y+5/4, z+1/4'

loop_
_atom_site_label
_atom_site_type_symbol
_atom_site_fract_x
_atom_site_fract_y
_atom_site_fract_z
_atom_site_U_iso_or_equiv
_atom_site_adp_type
_atom_site_occupancy
_atom_site_symmetry_multiplicity
_atom_site_calc_flag
_atom_site_refinement_flags
Ni1 Ni 0.229101(17) 0.993390(8) 0.59949(2) 0.02136(11) Uani 1 1 d .
N1 N 0.35897(14) 0.96533(6) 0.69535(13) 0.0238(5) Uani 1 1 d .
N2 N 0.37347(13) 0.97228(6) 0.57587(12) 0.0236(5) Uani 1 1 d .
N3 N 0.28816(13) 0.96316(6) 0.47373(13) 0.0227(5) Uani 1 1 d .
N4 N 0.17695(14) 0.94447(6) 0.47846(13) 0.0251(5) Uani 1 1 d .
C1 C 0.32152(17) 0.97538(7) 0.63178(16) 0.0244(6) Uani 1 1 d .
C2 C 0.22233(16) 0.96543(7) 0.51423(16) 0.0242(6) Uani 1 1 d .
C3 C 0.28334(17) 0.94204(8) 0.41345(16) 0.0272(6) Uani 1 1 d .
C4 C 0.21251(18) 0.93025(8) 0.41557(17) 0.0289(6) Uani 1 1 d .
C5 C 0.43497(17) 0.95779(7) 0.67850(16) 0.0271(6) Uani 1 1 d .
C6 C 0.44254(16) 0.96164(7) 0.60216(18) 0.0274(6) Uani 1 1 d .
C11 C 0.32171(19) 0.96332(8) 0.77108(16) 0.0288(6) Uani 1 1 d .
C30 C 0.34637(19) 0.93607(9) 0.36085(18) 0.0354(7) Uani 1 1 d .
H30A H 0.3310 0.9205 0.3227 0.053 Uiso 1 1 calc R
H30B H 0.3894 0.9278 0.3892 0.053 Uiso 1 1 calc R
H30C H 0.3605 0.9560 0.3359 0.053 Uiso 1 1 calc R
C32 C 0.35407(16) 0.98069(8) 0.49803(15) 0.0243(6) Uani 1 1 d .
H32A H 0.3441 1.0038 0.4947 0.029 Uiso 1 1 calc R
H32B H 0.3967 0.9757 0.4642 0.029 Uiso 1 1 calc R
C40 C 0.1789(2) 0.90843(10) 0.3581(2) 0.0460(9) Uani 1 1 d .
H40A H 0.2171 0.9025 0.3209 0.069 Uiso 1 1 calc R
H40B H 0.1374 0.9193 0.3323 0.069 Uiso 1 1 calc R
H40C H 0.1600 0.8893 0.3832 0.069 Uiso 1 1 calc R
C41 C 0.09792(18) 0.93832(8) 0.50504(18) 0.0313(6) Uani 1 1 d .
C50 C 0.4952(2) 0.94931(10) 0.7331(2) 0.0386(8) Uani 1 1 d .
H50A H 0.5418 0.9451 0.7056 0.058 Uiso 1 1 calc R
H50B H 0.4805 0.9302 0.7613 0.058 Uiso 1 1 calc R
H50C H 0.5029 0.9670 0.7684 0.058 Uiso 1 1 calc R
C51 C 0.21830(18) 1.03474(8) 0.64821(16) 0.0273(6) Uani 1 1 d .
H51A H 0.1961 1.0335 0.7000 0.033 Uiso 1 1 calc R
C52 C 0.2849(2) 1.05677(8) 0.64333(19) 0.0335(7) Uani 1 1 d .
H52A H 0.3110 1.0530 0.5948 0.040 Uiso 1 1 calc R
H52B H 0.3203 1.0514 0.6846 0.040 Uiso 1 1 calc R
C53 C 0.2648(2) 1.09273(10) 0.6489(2) 0.0445(9) Uani 1 1 d .
H53A H 0.2150 1.0948 0.6732 0.053 Uiso 1 1 calc R
H53B H 0.3019 1.1033 0.6821 0.053 Uiso 1 1 calc R
C54 C 0.2629(2) 1.10980(9) 0.5747(2) 0.0425(8) Uani 1 1 d .
H54A H 0.3022 1.1246 0.5659 0.051 Uiso 1 1 calc R
C55 C 0.2128(2) 1.10662(9) 0.5199(2) 0.0409(8) Uani 1 1 d .
H55A H 0.2192 1.1193 0.4759 0.049 Uiso 1 1 calc R
C56 C 0.14632(19) 1.08439(8) 0.52204(19) 0.0353(7) Uani 1 1 d .
H56A H 0.1118 1.0899 0.4802 0.042 Uiso 1 1 calc R
H56B H 0.1190 1.0877 0.5701 0.042 Uiso 1 1 calc R
C57 C 0.16778(17) 1.04863(8) 0.51518(16) 0.0265(6) Uani 1 1 d .
H57A H 0.1334 1.0383 0.4786 0.032 Uiso 1 1 calc R
H57B H 0.2192 1.0471 0.4945 0.032 Uiso 1 1 calc R
C58 C 0.16456(16) 1.03050(7) 0.58924(16) 0.0256(6) Uani 1 1 d .
H58A H 0.1124 1.0270 0.6082 0.031 Uiso 1 1 calc R
C60 C 0.50827(18) 0.95502(9) 0.55243(19) 0.0331(7) Uani 1 1 d .
H60A H 0.5506 0.9478 0.5834 0.050 Uiso 1 1 calc R
H60B H 0.5223 0.9745 0.5253 0.050 Uiso 1 1 calc R
H60C H 0.4951 0.9384 0.5159 0.050 Uiso 1 1 calc R
C111 C 0.2380(2) 0.95981(10) 0.7603(2) 0.0395(8) Uani 1 1 d .
H11A H 0.2275 0.9401 0.7329 0.059 Uiso 1 1 calc R
H11B H 0.2188 0.9779 0.7313 0.059 Uiso 1 1 calc R
H11C H 0.2133 0.9592 0.8098 0.059 Uiso 1 1 calc R
C112 C 0.3492(2) 0.93404(8) 0.81429(18) 0.0331(7) Uani 1 1 d .
H11D H 0.3374 0.9148 0.7853 0.050 Uiso 1 1 calc R
H11E H 0.3242 0.9330 0.8636 0.050 Uiso 1 1 calc R
H11F H 0.4035 0.9355 0.8217 0.050 Uiso 1 1 calc R
C113 C 0.3381(2) 0.99412(8) 0.8141(2) 0.0404(8) Uani 1 1 d .
H11G H 0.3195 1.0123 0.7849 0.061 Uiso 1 1 calc R
H11H H 0.3923 0.9963 0.8217 0.061 Uiso 1 1 calc R
H11I H 0.3129 0.9935 0.8634 0.061 Uiso 1 1 calc R
C411 C 0.0896(4) 0.9473(2) 0.5858(4) 0.122(4) Uani 1 1 d .
H41A H 0.0381 0.9432 0.6022 0.183 Uiso 1 1 calc R
H41B H 0.1010 0.9700 0.5919 0.183 Uiso 1 1 calc R
H41C H 0.1244 0.9348 0.6166 0.183 Uiso 1 1 calc R
C412 C 0.0746(4) 0.90532(17) 0.4962(6) 0.119(3) Uani 1 1 d .
H41D H 0.0796 0.8991 0.4430 0.178 Uiso 1 1 calc R
H41E H 0.0222 0.9031 0.5119 0.178 Uiso 1 1 calc R
H41F H 0.1064 0.8916 0.5276 0.178 Uiso 1 1 calc R
C413 C 0.0468(3) 0.9585(4) 0.4598(6) 0.195(7) Uani 1 1 d .
H41G H 0.0514 0.9529 0.4062 0.292 Uiso 1 1 calc R
H41H H 0.0602 0.9809 0.4669 0.292 Uiso 1 1 calc R
H41I H -0.0050 0.9550 0.4765 0.292 Uiso 1 1 calc R

loop_
_atom_site_aniso_label
_atom_site_aniso_U_11
_atom_site_aniso_U_22
_atom_site_aniso_U_33
_atom_site_aniso_U_23
_atom_site_aniso_U_13
_atom_site_aniso_U_12
Ni1 0.01967(16) 0.02403(18) 0.02039(16) -0.00343(14) -0.00139(13) 0.00188(13)
N1 0.0244(12) 0.0257(12) 0.0212(11) 0.0002(9) -0.0018(9) 0.0026(10)
N2 0.0203(11) 0.0295(12) 0.0210(11) -0.0011(9) -0.0022(8) 0.0022(10)
N3 0.0196(11) 0.0291(13) 0.0193(10) -0.0055(9) 0.0007(9) 0.0004(10)
N4 0.0230(12) 0.0275(13) 0.0248(11) -0.0026(9) -0.0022(9) 0.0002(10)
C1 0.0243(14) 0.0268(14) 0.0220(12) -0.0047(10) -0.0037(11) 0.0009(12)
C2 0.0234(13) 0.0263(14) 0.0230(13) -0.0020(11) -0.0020(10) 0.0009(11)
C3 0.0278(15) 0.0291(16) 0.0248(13) -0.0068(11) -0.0030(11) 0.0051(12)
C4 0.0320(15) 0.0282(15) 0.0266(14) -0.0067(11) -0.0045(11) 0.0021(13)
C5 0.0274(14) 0.0278(15) 0.0261(13) 0.0000(11) -0.0032(11) 0.0056(12)
C6 0.0215(12) 0.0300(14) 0.0307(14) 0.0035(13) -0.0002(12) 0.0016(11)
C11 0.0376(16) 0.0268(15) 0.0221(13) 0.0003(11) 0.0015(12) 0.0043(13)
C30 0.0316(16) 0.0452(19) 0.0293(16) -0.0060(13) -0.0009(12) 0.0062(14)
C32 0.0201(13) 0.0284(15) 0.0245(13) 0.0017(11) 0.0011(10) -0.0002(11)
C40 0.0409(18) 0.055(2) 0.0425(18) -0.0233(17) 0.0007(15) -0.0045(17)
C41 0.0252(15) 0.0328(16) 0.0357(16) -0.0002(13) 0.0001(12) -0.0050(13)
C50 0.0344(17) 0.049(2) 0.0327(17) -0.0021(14) -0.0049(13) 0.0050(17)
C51 0.0319(15) 0.0270(15) 0.0231(13) -0.0017(11) -0.0014(11) 0.0034(12)
C52 0.0341(17) 0.0309(16) 0.0357(16) -0.0047(13) -0.0096(13) 0.0008(13)
C53 0.059(2) 0.0343(19) 0.0398(19) -0.0081(15) -0.0076(16) -0.0064(17)
C54 0.047(2) 0.0327(18) 0.047(2) -0.0047(14) 0.0042(15) -0.0086(16)
C55 0.053(2) 0.0322(17) 0.0378(17) 0.0002(14) 0.0022(15) 0.0065(16)
C56 0.0402(18) 0.0353(18) 0.0302(15) -0.0033(13) -0.0021(13) 0.0096(15)
C57 0.0246(14) 0.0298(15) 0.0250(13) -0.0027(11) -0.0024(11) 0.0037(12)
C58 0.0210(12) 0.0287(14) 0.0272(14) -0.0022(11) 0.0017(11) 0.0040(11)
C60 0.0238(14) 0.0407(17) 0.0350(16) 0.0011(13) 0.0016(12) 0.0023(14)
C111 0.0332(17) 0.052(2) 0.0327(17) 0.0100(15) 0.0077(13) 0.0073(16)
C112 0.0412(18) 0.0296(15) 0.0285(15) 0.0010(12) 0.0013(13) 0.0031(14)
C113 0.059(2) 0.0329(18) 0.0295(16) -0.0043(13) 0.0015(15) 0.0046(16)
C411 0.075(4) 0.194(8) 0.098(5) -0.089(5) 0.050(3) -0.084(5)
C412 0.107(6) 0.056(4) 0.193(9) -0.006(4) 0.079(6) -0.016(4)
C413 0.022(2) 0.392(18) 0.171(8) 0.189(10) 0.011(3) 0.019(5)

loop_
_atom_type_symbol
_atom_type_description
_atom_type_scat_dispersion_real
_atom_type_scat_dispersion_imag
_atom_type_scat_source
C C 0.0033 0.0016 'International Tables Vol C Tables 4.2.6.8 and 6.1.1.4'
H H 0.0000 0.0000 'International Tables Vol C Tables 4.2.6.8 and 6.1.1.4'
N N 0.0061 0.0033 'International Tables Vol C Tables 4.2.6.8 and 6.1.1.4'
Ni Ni 0.3393 1.1124 'International Tables Vol C Tables 4.2.6.8 and 6.1.1.4'
O O 0.0106 0.0060 'International Tables Vol C Tables 4.2.6.8 and 6.1.1.4'

loop_
_geom_angle_atom_site_label_1
_geom_angle_atom_site_label_2
_geom_angle_atom_site_label_3
_geom_angle
C1 Ni1 C2 92.66(12)
C1 Ni1 C58 149.24(13)
C2 Ni1 C58 112.42(13)
C1 Ni1 C51 107.95(13)
C2 Ni1 C51 152.71(13)
C58 Ni1 C51 42.96(12)
C1 N1 C5 111.1(2)
C1 N1 C11 122.2(2)
C5 N1 C11 126.7(2)
C1 N2 C6 113.0(2)
C1 N2 C32 120.0(2)
C6 N2 C32 127.0(2)
C2 N3 C3 112.9(2)
C2 N3 C32 120.0(2)
C3 N3 C32 127.0(2)
C2 N4 C4 112.0(2)
C2 N4 C41 121.7(2)
C4 N4 C41 126.3(2)
N2 C1 N1 103.5(2)
N2 C1 Ni1 114.2(2)
N1 C1 Ni1 142.1(2)
N4 C2 N3 102.8(2)
N4 C2 Ni1 143.6(2)
N3 C2 Ni1 113.4(2)
C4 C3 N3 105.7(3)
C4 C3 C30 131.4(3)
N3 C3 C30 122.9(3)
C3 C4 N4 106.5(2)
C3 C4 C40 125.4(3)
N4 C4 C40 127.9(3)
C6 C5 N1 105.9(2)
C6 C5 C50 126.8(3)
N1 C5 C50 127.2(3)
C5 C6 N2 106.3(3)
C5 C6 C60 129.6(3)
N2 C6 C60 124.0(3)
N1 C11 C111 109.3(3)
N1 C11 C113 108.2(3)
C111 C11 C113 109.5(3)
N1 C11 C112 110.5(3)
C111 C11 C112 107.5(3)
C113 C11 C112 111.8(3)
C3 C30 H30A 109.5
C3 C30 H30B 109.5
H30A C30 H30B 109.5
C3 C30 H30C 109.5
H30A C30 H30C 109.5
H30B C30 H30C 109.5
N3 C32 N2 110.3(2)
N3 C32 H32A 109.6
N2 C32 H32A 109.6
N3 C32 H32B 109.6
N2 C32 H32B 109.6
H32A C32 H32B 108.1
C4 C40 H40A 109.5
C4 C40 H40B 109.5
H40A C40 H40B 109.5
C4 C40 H40C 109.5
H40A C40 H40C 109.5
H40B C40 H40C 109.5
C412 C41 C413 108.2(8)
C412 C41 C411 108.6(5)
C413 C41 C411 108.2(7)
C412 C41 N4 113.3(4)
C413 C41 N4 108.0(3)
C411 C41 N4 110.4(3)
C5 C50 H50A 109.5
C5 C50 H50B 109.5
H50A C50 H50B 109.5
C5 C50 H50C 109.5
H50A C50 H50C 109.5
H50B C50 H50C 109.5
C58 C51 C52 124.3(3)
C58 C51 Ni1 68.43(17)
C52 C51 Ni1 116.4(2)
C58 C51 H51A 113.4
C52 C51 H51A 113.4
Ni1 C51 H51A 113.4
C51 C52 C53 114.3(3)
C51 C52 H52A 108.7
C53 C52 H52A 108.7
C51 C52 H52B 108.7
C53 C52 H52B 108.7
H52A C52 H52B 107.6
C54 C53 C52 114.6(3)
C54 C53 H53A 108.6
C52 C53 H53A 108.6
C54 C53 H53B 108.6
C52 C53 H53B 108.6
H53A C53 H53B 107.6
C55 C54 C53 127.4(4)
C55 C54 H54A 116.3
C53 C54 H54A 116.3
C54 C55 C56 125.0(3)
C54 C55 H55A 117.5
C56 C55 H55A 117.5
C55 C56 C57 113.8(3)
C55 C56 H56A 108.8
C57 C56 H56A 108.8
C55 C56 H56B 108.8
C57 C56 H56B 108.8
H56A C56 H56B 107.7
C58 C57 C56 114.1(2)
C58 C57 H57A 108.7
C56 C57 H57A 108.7
C58 C57 H57B 108.7
C56 C57 H57B 108.7
H57A C57 H57B 107.6
C51 C58 C57 122.9(3)
C51 C58 Ni1 68.61(17)
C57 C58 Ni1 117.4(2)
C51 C58 H58A 113.5
C57 C58 H58A 113.5
Ni1 C58 H58A 113.5
C6 C60 H60A 109.5
C6 C60 H60B 109.5
H60A C60 H60B 109.5
C6 C60 H60C 109.5
H60A C60 H60C 109.5
H60B C60 H60C 109.5
C11 C111 H11A 109.5
C11 C111 H11B 109.5
H11A C111 H11B 109.5
C11 C111 H11C 109.5
H11A C111 H11C 109.5
H11B C111 H11C 109.5
C11 C112 H11D 109.5
C11 C112 H11E 109.5
H11D C112 H11E 109.5
C11 C112 H11F 109.5
H11D C112 H11F 109.5
H11E C112 H11F 109.5
C11 C113 H11G 109.5
C11 C113 H11H 109.5
H11G C113 H11H 109.5
C11 C113 H11I 109.5
H11G C113 H11I 109.5
H11H C113 H11I 109.5
C41 C411 H41A 109.5
C41 C411 H41B 109.5
H41A C411 H41B 109.5
C41 C411 H41C 109.5
H41A C411 H41C 109.5
H41B C411 H41C 109.5
C41 C412 H41D 109.5
C41 C412 H41E 109.5
H41D C412 H41E 109.5
C41 C412 H41F 109.5
H41D C412 H41F 109.5
H41E C412 H41F 109.5
C41 C413 H41G 109.5
C41 C413 H41H 109.5
H41G C413 H41H 109.5
C41 C413 H41I 109.5
H41G C413 H41I 109.5
H41H C413 H41I 109.5

loop_
_geom_bond_atom_site_label_1
_geom_bond_atom_site_label_2
_geom_bond_distance
Ni1 C1 1.901(3)
Ni1 C2 1.916(3)
Ni1 C58 1.947(3)
Ni1 C51 1.950(3)
N1 C1 1.374(4)
N1 C5 1.423(4)
N1 C11 1.497(4)
N2 C1 1.361(4)
N2 C6 1.390(4)
N2 C32 1.463(4)
N3 C2 1.378(4)
N3 C3 1.390(4)
N3 C32 1.452(4)
N4 C2 1.353(4)
N4 C4 1.413(4)
N4 C41 1.508(4)
C3 C4 1.357(5)
C3 C30 1.480(4)
C4 C40 1.495(4)
C5 C6 1.366(4)
C5 C50 1.487(4)
C6 C60 1.491(4)
C11 C111 1.513(5)
C11 C113 1.530(4)
C11 C112 1.529(4)
C30 H30A 0.9800
C30 H30B 0.9800
C30 H30C 0.9800
C32 H32A 0.9900
C32 H32B 0.9900
C40 H40A 0.9800
C40 H40B 0.9800
C40 H40C 0.9800
C41 C412 1.457(7)
C41 C413 1.479(8)
C41 C411 1.485(6)
C50 H50A 0.9800
C50 H50B 0.9800
C50 H50C 0.9800
C51 C58 1.427(4)
C51 C52 1.509(5)
C51 H51A 1.0000
C52 C53 1.557(5)
C52 H52A 0.9900
C52 H52B 0.9900
C53 C54 1.495(5)
C53 H53A 0.9900
C53 H53B 0.9900
C54 C55 1.326(6)
C54 H54A 0.9500
C55 C56 1.510(6)
C55 H55A 0.9500
C56 C57 1.556(5)
C56 H56A 0.9900
C56 H56B 0.9900
C57 C58 1.516(4)
C57 H57A 0.9900
C57 H57B 0.9900
C58 H58A 1.0000
C60 H60A 0.9800
C60 H60B 0.9800
C60 H60C 0.9800
C111 H11A 0.9800
C111 H11B 0.9800
C111 H11C 0.9800
C112 H11D 0.9800
C112 H11E 0.9800
C112 H11F 0.9800
C113 H11G 0.9800
C113 H11H 0.9800
C113 H11I 0.9800
C411 H41A 0.9800
C411 H41B 0.9800
C411 H41C 0.9800
C412 H41D 0.9800
C412 H41E 0.9800
C412 H41F 0.9800
C413 H41G 0.9800
C413 H41H 0.9800
C413 H41I 0.9800

loop_
_geom_torsion_atom_site_label_1
_geom_torsion_atom_site_label_2
_geom_torsion_atom_site_label_3
_geom_torsion_atom_site_label_4
_geom_torsion
C6 N2 C1 N1 -1.8(3)
C32 N2 C1 N1 179.7(3)
C6 N2 C1 Ni1 174.8(2)
C32 N2 C1 Ni1 -3.7(4)
C5 N1 C1 N2 3.2(3)
C11 N1 C1 N2 -177.2(3)
C5 N1 C1 Ni1 -171.8(3)
C11 N1 C1 Ni1 7.8(5)
C2 Ni1 C1 N2 48.3(2)
C58 Ni1 C1 N2 -97.3(3)
C51 Ni1 C1 N2 -113.6(2)
C2 Ni1 C1 N1 -137.1(4)
C58 Ni1 C1 N1 77.4(5)
C51 Ni1 C1 N1 61.1(4)
C4 N4 C2 N3 -2.0(3)
C41 N4 C2 N3 178.5(3)
C4 N4 C2 Ni1 -176.7(3)
C41 N4 C2 Ni1 3.8(5)
C3 N3 C2 N4 1.5(3)
C32 N3 C2 N4 -175.6(3)
C3 N3 C2 Ni1 178.1(2)
C32 N3 C2 Ni1 1.0(3)
C1 Ni1 C2 N4 127.6(4)
C58 Ni1 C2 N4 -70.6(4)
C51 Ni1 C2 N4 -92.6(5)
C1 Ni1 C2 N3 -46.8(2)
C58 Ni1 C2 N3 115.0(2)
C51 Ni1 C2 N3 93.0(3)
C2 N3 C3 C4 -0.4(4)
C32 N3 C3 C4 176.5(3)
C2 N3 C3 C30 178.8(3)
C32 N3 C3 C30 -4.4(5)
N3 C3 C4 N4 -0.9(3)
C30 C3 C4 N4 -179.9(3)
N3 C3 C4 C40 174.9(3)
C30 C3 C4 C40 -4.1(6)
C2 N4 C4 C3 1.9(4)
C41 N4 C4 C3 -178.7(3)
C2 N4 C4 C40 -173.8(3)
C41 N4 C4 C40 5.7(5)
C1 N1 C5 C6 -3.4(4)
C11 N1 C5 C6 177.0(3)
C1 N1 C5 C50 173.3(3)
C11 N1 C5 C50 -6.2(5)
N1 C5 C6 N2 2.1(3)
C50 C5 C6 N2 -174.6(3)
N1 C5 C6 C60 -175.4(3)
C50 C5 C6 C60 7.8(6)
C1 N2 C6 C5 -0.2(4)
C32 N2 C6 C5 178.1(3)
C1 N2 C6 C60 177.5(3)
C32 N2 C6 C60 -4.1(5)
C1 N1 C11 C111 24.0(4)
C5 N1 C11 C111 -156.5(3)
C1 N1 C11 C113 -95.2(3)
C5 N1 C11 C113 84.3(4)
C1 N1 C11 C112 142.1(3)
C5 N1 C11 C112 -38.4(4)
C2 N3 C32 N2 56.8(4)
C3 N3 C32 N2 -119.9(3)
C1 N2 C32 N3 -55.5(4)
C6 N2 C32 N3 126.3(3)
C2 N4 C41 C412 -144.1(5)
C4 N4 C41 C412 36.5(6)
C2 N4 C41 C413 96.1(8)
C4 N4 C41 C413 -83.3(8)
C2 N4 C41 C411 -22.0(6)
C4 N4 C41 C411 158.6(5)
C1 Ni1 C51 C58 167.83(18)
C2 Ni1 C51 C58 30.6(4)
C1 Ni1 C51 C52 49.2(3)
C2 Ni1 C51 C52 -88.1(4)
C58 Ni1 C51 C52 -118.7(3)
C58 C51 C52 C53 73.1(4)
Ni1 C51 C52 C53 154.0(2)
C51 C52 C53 C54 -100.9(4)
C52 C53 C54 C55 70.5(6)
C53 C54 C55 C56 -0.2(7)
C54 C55 C56 C57 -71.2(5)
C55 C56 C57 C58 103.7(3)
C52 C51 C58 C57 -1.6(5)
Ni1 C51 C58 C57 -109.6(3)
C52 C51 C58 Ni1 108.0(3)
C56 C57 C58 C51 -72.2(4)
C56 C57 C58 Ni1 -153.3(2)
C1 Ni1 C58 C51 -23.1(3)
C2 Ni1 C58 C51 -165.39(18)
C1 Ni1 C58 C57 93.9(3)
C2 Ni1 C58 C57 -48.4(3)
C51 Ni1 C58 C57 117.0(3)
